data_4343455
loop_
_publ_author_name
'Veronelli, Mattia'
'Dechert, Sebastian'
'Demeshko, Serhiy'
'Meyer, Franc'

_publ_section_title
;
 1,1'-Bis(pyrazol-3-yl)ferrocene: A Clip Ligand That Forms Supramolecular
 Aggregates and Prismatic Hexanuclear Coinage Metal Complexes.
;
_journal_issue 14
_journal_name_full 'Inorganic chemistry'
_journal_page_first 6917
_journal_page_last 6927
_journal_paper_doi 10.1021/acs.inorgchem.5b00898
_journal_volume 54
_journal_year 2015
_chemical_formula_moiety 'C18 H12 F6 Fe N4'
_chemical_formula_sum 'C18 H12 F6 Fe N4'
_chemical_formula_weight 454.17
_chemical_name_systematic
;
 ?
;
_space_group_crystal_system triclinic
_space_group_IT_number 2
_space_group_name_Hall '-P 1'
_space_group_name_H-M_alt 'P -1'
_symmetry_space_group_name_Hall '-P 1'
_symmetry_space_group_name_H-M 'P -1'
_atom_sites_solution_hydrogens mixed
_audit_creation_method SHELXL-2013
_cell_angle_alpha 71.361(4)
_cell_angle_beta 78.379(5)
_cell_angle_gamma 74.926(4)
_cell_formula_units_Z 2
_cell_length_a 7.5711(4)
_cell_length_b 10.5855(6)
_cell_length_c 11.6715(7)
_cell_measurement_reflns_used 11244
_cell_measurement_temperature 133(2)
_cell_measurement_theta_max 26.723
_cell_measurement_theta_min 1.857
_cell_volume 848.65(9)
_computing_cell_refinement 'X-AREA (Stoe & Cie, 2002)'
_computing_data_collection 'X-AREA (Stoe & Cie, 2002)'
_computing_data_reduction 'X-AREA (Stoe & Cie, 2002)'
_computing_molecular_graphics 'DIAMOND (Brandenburg, 2012)'
_computing_publication_material 'SHELXL-2013 (Sheldrick, 2013)'
_computing_structure_refinement 'SHELXL-2013 (Sheldrick, 2013)'
_computing_structure_solution 'SHELXS-2013 (Sheldrick, 2013)'
_diffrn_ambient_temperature 133(2)
_diffrn_measured_fraction_theta_full 0.998
_diffrn_measured_fraction_theta_max 0.995
_diffrn_measurement_device_type 'Stoe IPDS II'
_diffrn_measurement_method \w
_diffrn_radiation_type MoK\a
_diffrn_radiation_wavelength 0.71073
_diffrn_reflns_av_R_equivalents 0.0591
_diffrn_reflns_av_unetI/netI 0.0430
_diffrn_reflns_laue_measured_fraction_full 0.998
_diffrn_reflns_laue_measured_fraction_max 0.995
_diffrn_reflns_limit_h_max 9
_diffrn_reflns_limit_h_min -9
_diffrn_reflns_limit_k_max 13
_diffrn_reflns_limit_k_min -13
_diffrn_reflns_limit_l_max 14
_diffrn_reflns_limit_l_min -14
_diffrn_reflns_number 11244
_diffrn_reflns_point_group_measured_fraction_full 0.998
_diffrn_reflns_point_group_measured_fraction_max 0.995
_diffrn_reflns_theta_full 25.242
_diffrn_reflns_theta_max 26.723
_diffrn_reflns_theta_min 1.857
_diffrn_source 'fine-focus sealed tube'
_exptl_absorpt_coefficient_mu 0.964
_exptl_absorpt_correction_T_max 0.8799
_exptl_absorpt_correction_T_min 0.5543
_exptl_absorpt_correction_type numerical
_exptl_absorpt_process_details 'X-RED (Stoe & Cie, 2002)'
_exptl_crystal_colour orange
_exptl_crystal_density_diffrn 1.777
_exptl_crystal_description block
_exptl_crystal_F_000 456
_exptl_crystal_size_max 0.500
_exptl_crystal_size_mid 0.150
_exptl_crystal_size_min 0.140
_refine_diff_density_max 0.577
_refine_diff_density_min -0.300
_refine_diff_density_rms 0.063
_refine_ls_extinction_method none
_refine_ls_goodness_of_fit_ref 1.042
_refine_ls_hydrogen_treatment mixed
_refine_ls_matrix_type full
_refine_ls_number_parameters 270
_refine_ls_number_reflns 3594
_refine_ls_number_restraints 0
_refine_ls_restrained_S_all 1.042
_refine_ls_R_factor_all 0.0342
_refine_ls_R_factor_gt 0.0303
_refine_ls_shift/su_max 0.001
_refine_ls_shift/su_mean 0.000
_refine_ls_structure_factor_coef Fsqd
_refine_ls_weighting_details 'w=1/[\s^2^(Fo^2^)+(0.0497P)^2^+0.0948P] where P=(Fo^2^+2Fc^2^)/3'
_refine_ls_weighting_scheme calc
_refine_ls_wR_factor_gt 0.0810
_refine_ls_wR_factor_ref 0.0824
_reflns_Friedel_coverage 0.000
_reflns_number_gt 3245
_reflns_number_total 3594
_reflns_threshold_expression 'I > 2\s(I)'
_cod_data_source_file ic5b00898_si_002.cif
_cod_data_source_block H2LF-mv423
_cod_depositor_comments 'Adding full bibliography for 4343454--4343457.cif.'
_cod_database_code 4343455
_shelx_space_group_comment
;
The symmetry employed for this shelxl refinement is uniquely defined
by the following loop, which should always be used as a source of
symmetry information in preference to the above space-group names.
They are only intended as comments.
;
_shelx_estimated_absorpt_t_min 0.644
_shelx_estimated_absorpt_t_max 0.877
_shelxl_version_number 2013-4

loop_
_space_group_symop_operation_xyz
'x, y, z'
'-x, -y, -z'

loop_
_atom_site_label
_atom_site_type_symbol
_atom_site_fract_x
_atom_site_fract_y
_atom_site_fract_z
_atom_site_U_iso_or_equiv
_atom_site_adp_type
_atom_site_occupancy
_atom_site_site_symmetry_order
_atom_site_calc_flag
_atom_site_refinement_flags_posn
_atom_site_refinement_flags_adp
Fe1 Fe 0.85065(3) 0.11419(2) 0.77831(2) 0.01808(9) Uani 1 1 d . .
C1 C 0.7751(3) 0.52134(18) 0.69442(16) 0.0248(4) Uani 1 1 d . .
H1A H 0.8059 0.5120 0.7721 0.030 Uiso 1 1 calc R U
C2 C 0.8232(2) 0.42506(17) 0.63027(15) 0.0211(3) Uani 1 1 d . .
C3 C 0.6713(3) 0.63523(17) 0.61934(16) 0.0233(3) Uani 1 1 d . .
C4 C 0.5887(3) 0.77140(19) 0.64050(17) 0.0308(4) Uani 1 1 d . .
C5 C 0.9301(2) 0.28535(17) 0.65730(15) 0.0230(3) Uani 1 1 d . .
C6 C 1.0513(3) 0.22209(19) 0.74873(18) 0.0296(4) Uani 1 1 d . .
H6 H 1.0743 0.2629 0.8043 0.036 Uiso 1 1 calc R U
C7 C 1.1310(3) 0.0871(2) 0.74136(19) 0.0364(5) Uani 1 1 d . .
H7 H 1.2180 0.0223 0.7909 0.044 Uiso 1 1 calc R U
C8 C 1.0589(3) 0.0655(2) 0.64770(18) 0.0348(5) Uani 1 1 d . .
H8 H 1.0890 -0.0161 0.6238 0.042 Uiso 1 1 calc R U
C9 C 0.9336(3) 0.18722(18) 0.59557(16) 0.0283(4) Uani 1 1 d . .
H9 H 0.8647 0.2010 0.5314 0.034 Uiso 1 1 calc R U
C11 C 0.3858(2) 0.38671(16) 0.90722(15) 0.0208(3) Uani 1 1 d . .
H11 H 0.4022 0.3724 0.9894 0.025 Uiso 1 1 calc R U
C12 C 0.4637(2) 0.30092(15) 0.83373(15) 0.0183(3) Uani 1 1 d . .
C13 C 0.2780(2) 0.49880(16) 0.83328(15) 0.0200(3) Uani 1 1 d . .
C14 C 0.1528(3) 0.62070(17) 0.86483(17) 0.0257(4) Uani 1 1 d . .
C15 C 0.5845(2) 0.16563(15) 0.85794(15) 0.0185(3) Uani 1 1 d . .
C16 C 0.7060(2) 0.10879(16) 0.94842(15) 0.0209(3) Uani 1 1 d . .
H16 H 0.7239 0.1528 1.0032 0.025 Uiso 1 1 calc R U
C17 C 0.7964(2) -0.02565(16) 0.94270(16) 0.0230(3) Uani 1 1 d . .
H17 H 0.8847 -0.0869 0.9931 0.028 Uiso 1 1 calc R U
C18 C 0.7314(3) -0.05183(16) 0.84883(17) 0.0247(4) Uani 1 1 d . .
H18 H 0.7684 -0.1341 0.8257 0.030 Uiso 1 1 calc R U
C19 C 0.6012(2) 0.06570(17) 0.79472(17) 0.0227(3) Uani 1 1 d . .
H19 H 0.5371 0.0762 0.7290 0.027 Uiso 1 1 calc R U
N1 N 0.7488(2) 0.48514(14) 0.52522(13) 0.0223(3) Uani 1 1 d . .
N2 N 0.6539(2) 0.61494(14) 0.51542(13) 0.0237(3) Uani 1 1 d . .
N3 N 0.4007(2) 0.36530(14) 0.72503(13) 0.0198(3) Uani 1 1 d . .
N4 N 0.2854(2) 0.48732(13) 0.72168(13) 0.0212(3) Uani 1 1 d . .
F1 F 0.4476(2) 0.83983(12) 0.57781(12) 0.0476(3) Uani 1 1 d . .
F2 F 0.7121(2) 0.85109(12) 0.61138(12) 0.0467(4) Uani 1 1 d . .
F3 F 0.52610(18) 0.75842(12) 0.75936(10) 0.0377(3) Uani 1 1 d . .
F4 F 0.15664(19) 0.73585(10) 0.77451(13) 0.0438(3) Uani 1 1 d . .
F5 F 0.19646(18) 0.63883(12) 0.96329(12) 0.0425(3) Uani 1 1 d . .
F6 F -0.02497(15) 0.61003(11) 0.89106(10) 0.0306(2) Uani 1 1 d . .
H1 H 0.763(3) 0.452(2) 0.466(2) 0.030(6) Uiso 1 1 d . .
H3 H 0.417(3) 0.340(2) 0.666(2) 0.029(6) Uiso 1 1 d . .

loop_
_atom_site_aniso_label
_atom_site_aniso_U_11
_atom_site_aniso_U_22
_atom_site_aniso_U_33
_atom_site_aniso_U_23
_atom_site_aniso_U_13
_atom_site_aniso_U_12
Fe1 0.01430(14) 0.01851(13) 0.01842(14) -0.00345(9) -0.00179(9) -0.00079(9)
C1 0.0269(9) 0.0296(8) 0.0201(8) -0.0047(7) -0.0052(7) -0.0107(7)
C2 0.0179(8) 0.0235(8) 0.0198(8) -0.0014(6) -0.0026(6) -0.0068(6)
C3 0.0257(9) 0.0234(8) 0.0218(8) -0.0063(7) -0.0004(7) -0.0091(7)
C4 0.0394(12) 0.0276(9) 0.0270(9) -0.0103(7) 0.0017(8) -0.0114(8)
C5 0.0165(8) 0.0249(8) 0.0205(8) 0.0014(6) -0.0004(6) -0.0035(6)
C6 0.0184(9) 0.0346(9) 0.0295(9) 0.0059(8) -0.0058(7) -0.0115(7)
C7 0.0142(9) 0.0385(10) 0.0366(10) 0.0095(8) 0.0009(8) 0.0001(8)
C8 0.0287(10) 0.0312(9) 0.0270(9) -0.0025(8) 0.0085(8) 0.0072(8)
C9 0.0282(10) 0.0281(8) 0.0193(8) -0.0036(7) 0.0029(7) 0.0015(7)
C11 0.0190(8) 0.0223(7) 0.0195(8) -0.0061(6) -0.0020(6) -0.0019(6)
C12 0.0149(8) 0.0194(7) 0.0192(7) -0.0036(6) -0.0012(6) -0.0042(6)
C13 0.0175(8) 0.0191(7) 0.0228(8) -0.0067(6) -0.0006(6) -0.0033(6)
C14 0.0251(9) 0.0205(8) 0.0306(9) -0.0089(7) -0.0027(7) -0.0018(7)
C15 0.0138(7) 0.0184(7) 0.0211(8) -0.0044(6) -0.0001(6) -0.0031(6)
C16 0.0213(9) 0.0212(7) 0.0179(7) -0.0033(6) 0.0003(7) -0.0055(6)
C17 0.0196(8) 0.0189(7) 0.0239(8) 0.0013(6) -0.0020(7) -0.0026(6)
C18 0.0222(9) 0.0174(7) 0.0342(9) -0.0078(7) -0.0027(7) -0.0037(6)
C19 0.0173(8) 0.0230(8) 0.0306(9) -0.0104(7) -0.0053(7) -0.0037(6)
N1 0.0269(8) 0.0194(6) 0.0205(7) -0.0061(6) -0.0049(6) -0.0029(6)
N2 0.0288(8) 0.0191(6) 0.0215(7) -0.0043(6) -0.0048(6) -0.0029(6)
N3 0.0189(7) 0.0197(6) 0.0200(7) -0.0073(5) -0.0025(6) -0.0007(5)
N4 0.0192(7) 0.0186(6) 0.0234(7) -0.0046(5) -0.0037(6) -0.0007(5)
F1 0.0583(9) 0.0323(6) 0.0481(8) -0.0167(6) -0.0164(7) 0.0114(6)
F2 0.0623(9) 0.0366(6) 0.0479(8) -0.0212(6) 0.0180(7) -0.0296(6)
F3 0.0458(7) 0.0396(6) 0.0312(6) -0.0184(5) 0.0091(5) -0.0154(5)
F4 0.0415(7) 0.0182(5) 0.0546(8) -0.0004(5) 0.0071(6) 0.0004(5)
F5 0.0429(7) 0.0402(6) 0.0556(8) -0.0337(6) -0.0157(6) 0.0045(5)
F6 0.0201(5) 0.0291(5) 0.0396(6) -0.0134(5) 0.0016(5) 0.0002(4)

loop_
_atom_type_symbol
_atom_type_description
_atom_type_scat_dispersion_real
_atom_type_scat_dispersion_imag
_atom_type_scat_source
C C 0.0033 0.0016 'International Tables Vol C Tables 4.2.6.8 and 6.1.1.4'
H H 0.0000 0.0000 'International Tables Vol C Tables 4.2.6.8 and 6.1.1.4'
N N 0.0061 0.0033 'International Tables Vol C Tables 4.2.6.8 and 6.1.1.4'
F F 0.0171 0.0103 'International Tables Vol C Tables 4.2.6.8 and 6.1.1.4'
Fe Fe 0.3463 0.8444 'International Tables Vol C Tables 4.2.6.8 and 6.1.1.4'

loop_
_geom_angle_atom_site_label_1
_geom_angle_atom_site_label_2
_geom_angle_atom_site_label_3
_geom_angle
C19 Fe1 C7 155.42(8)
C19 Fe1 C6 162.27(7)
C7 Fe1 C6 40.77(8)
C19 Fe1 C18 40.80(7)
C7 Fe1 C18 119.78(8)
C6 Fe1 C18 156.05(8)
C19 Fe1 C8 120.25(8)
C7 Fe1 C8 40.59(9)
C6 Fe1 C8 68.64(9)
C18 Fe1 C8 105.43(8)
C19 Fe1 C9 107.00(8)
C7 Fe1 C9 68.50(8)
C6 Fe1 C9 68.92(8)
C18 Fe1 C9 122.57(8)
C8 Fe1 C9 40.67(7)
C19 Fe1 C15 41.16(6)
C7 Fe1 C15 161.27(8)
C6 Fe1 C15 125.56(7)
C18 Fe1 C15 68.51(6)
C8 Fe1 C15 157.60(8)
C9 Fe1 C15 123.14(7)
C19 Fe1 C17 68.54(7)
C7 Fe1 C17 106.29(8)
C6 Fe1 C17 121.69(8)
C18 Fe1 C17 40.37(7)
C8 Fe1 C17 121.88(7)
C9 Fe1 C17 158.40(7)
C15 Fe1 C17 68.30(7)
C19 Fe1 C5 124.95(7)
C7 Fe1 C5 68.41(7)
C6 Fe1 C5 40.87(7)
C18 Fe1 C5 160.47(8)
C8 Fe1 C5 68.43(7)
C9 Fe1 C5 40.87(7)
C15 Fe1 C5 109.70(7)
C17 Fe1 C5 158.62(7)
C19 Fe1 C16 68.68(7)
C7 Fe1 C16 123.94(8)
C6 Fe1 C16 108.71(8)
C18 Fe1 C16 68.16(7)
C8 Fe1 C16 159.18(8)
C9 Fe1 C16 159.41(7)
C15 Fe1 C16 40.47(7)
C17 Fe1 C16 40.59(6)
C5 Fe1 C16 123.99(7)
C2 C1 C3 104.54(15)
N1 C2 C1 106.05(15)
N1 C2 C5 121.42(15)
C1 C2 C5 132.53(16)
N2 C3 C1 112.68(15)
N2 C3 C4 119.19(16)
C1 C3 C4 128.09(16)
F1 C4 F2 107.48(16)
F1 C4 F3 107.32(17)
F2 C4 F3 105.59(15)
F1 C4 C3 112.86(16)
F2 C4 C3 112.34(17)
F3 C4 C3 110.86(15)
C6 C5 C9 107.85(16)
C6 C5 C2 126.34(17)
C9 C5 C2 125.81(16)
C6 C5 Fe1 69.04(10)
C9 C5 Fe1 69.31(10)
C2 C5 Fe1 127.66(12)
C7 C6 C5 107.68(18)
C7 C6 Fe1 69.60(11)
C5 C6 Fe1 70.09(10)
C8 C7 C6 108.49(17)
C8 C7 Fe1 69.87(11)
C6 C7 Fe1 69.64(11)
C7 C8 C9 108.27(17)
C7 C8 Fe1 69.53(11)
C9 C8 Fe1 69.79(10)
C8 C9 C5 107.70(18)
C8 C9 Fe1 69.54(10)
C5 C9 Fe1 69.82(10)
C12 C11 C13 104.37(14)
N3 C12 C11 106.07(14)
N3 C12 C15 122.17(14)
C11 C12 C15 131.73(15)
N4 C13 C11 112.80(14)
N4 C13 C14 118.12(15)
C11 C13 C14 128.97(15)
F4 C14 F5 107.64(14)
F4 C14 F6 105.58(15)
F5 C14 F6 106.30(14)
F4 C14 C13 113.00(15)
F5 C14 C13 111.20(15)
F6 C14 C13 112.68(14)
C16 C15 C19 107.78(14)
C16 C15 C12 126.18(14)
C19 C15 C12 126.04(16)
C16 C15 Fe1 69.86(9)
C19 C15 Fe1 68.93(9)
C12 C15 Fe1 126.90(11)
C15 C16 C17 108.20(14)
C15 C16 Fe1 69.67(9)
C17 C16 Fe1 69.67(9)
C18 C17 C16 108.00(15)
C18 C17 Fe1 69.43(10)
C16 C17 Fe1 69.74(9)
C17 C18 C19 108.65(14)
C17 C18 Fe1 70.20(9)
C19 C18 Fe1 69.42(9)
C18 C19 C15 107.36(15)
C18 C19 Fe1 69.78(10)
C15 C19 Fe1 69.91(9)
C2 N1 N2 113.45(14)
C3 N2 N1 103.28(14)
C12 N3 N4 113.43(14)
C13 N4 N3 103.32(14)

loop_
_geom_bond_atom_site_label_1
_geom_bond_atom_site_label_2
_geom_bond_distance
Fe1 C19 2.0405(17)
Fe1 C7 2.0415(19)
Fe1 C6 2.0421(18)
Fe1 C18 2.0453(17)
Fe1 C8 2.0460(18)
Fe1 C9 2.0494(18)
Fe1 C15 2.0538(16)
Fe1 C17 2.0554(17)
Fe1 C5 2.0561(16)
Fe1 C16 2.0563(16)
C1 C2 1.384(2)
C1 C3 1.396(3)
C2 N1 1.349(2)
C2 C5 1.457(2)
C3 N2 1.334(2)
C3 C4 1.492(2)
C4 F1 1.332(3)
C4 F2 1.341(2)
C4 F3 1.347(2)
C5 C6 1.431(3)
C5 C9 1.433(3)
C6 C7 1.422(3)
C7 C8 1.418(3)
C8 C9 1.423(3)
C11 C12 1.387(2)
C11 C13 1.394(2)
C12 N3 1.350(2)
C12 C15 1.460(2)
C13 N4 1.335(2)
C13 C14 1.492(2)
C14 F4 1.335(2)
C14 F5 1.339(2)
C14 F6 1.345(2)
C15 C16 1.421(2)
C15 C19 1.439(2)
C16 C17 1.426(2)
C17 C18 1.415(3)
C18 C19 1.424(2)
N1 N2 1.3550(19)
N3 N4 1.3517(19)

loop_
_geom_hbond_atom_site_label_D
_geom_hbond_atom_site_label_H
_geom_hbond_atom_site_label_A
_geom_hbond_distance_DH
_geom_hbond_distance_HA
_geom_hbond_distance_DA
_geom_hbond_angle_DHA
_geom_hbond_site_symmetry_A
N1 H1 N4 0.85(2) 2.16(2) 2.860(2) 141(2) 2_666
N3 H3 N2 0.80(2) 2.16(2) 2.853(2) 146(2) 2_666
